data_7019378
loop_
_publ_author_name
'Sun, Ya-Guang'
'Xiong, Gang'
'Guo, Mei-Yan'
'Ding, Fu'
'Wang, Shu-Ju'
'Smet, Philippe F.'
'Poelman, Dirk'
'Gao, En-Jun'
'Verpoort, Francis'

_publ_section_title
;
 Hydrothermal synthesis, crystal structure and properties of Ni(ii)-4f
 complexes based on 1H-benzimidazole-5,6-dicarboxylic acid.
;
_journal_issue 25
_journal_name_full 'Dalton transactions (Cambridge, England : 2003)'
_journal_page_first 7670
_journal_page_last 7680
_journal_paper_doi 10.1039/c2dt30277b
_journal_volume 41
_journal_year 2012
_chemical_formula_sum 'C18 H24 N4 Ni O24 S2 Sm2'
_chemical_formula_weight 1103.94
_chemical_name_systematic
;
?
;
_space_group_IT_number 15
_symmetry_cell_setting monoclinic
_symmetry_space_group_name_Hall '-C 2yc'
_symmetry_space_group_name_H-M 'C 1 2/c 1'
_atom_sites_solution_hydrogens geom
_atom_sites_solution_primary direct
_atom_sites_solution_secondary difmap
_audit_creation_method SHELXL-97
_cell_angle_alpha 90.00
_cell_angle_beta 102.450(6)
_cell_angle_gamma 90.00
_cell_formula_units_Z 4
_cell_length_a 22.704(8)
_cell_length_b 8.590(2)
_cell_length_c 15.513(4)
_cell_measurement_reflns_used 3522
_cell_measurement_temperature 293(2)
_cell_measurement_theta_max 27.88
_cell_measurement_theta_min 1.84
_cell_volume 2954.3(15)
_computing_structure_refinement 'SHELXL-97 (Sheldrick, 1997)'
_computing_structure_solution 'SHELXS-97 (Sheldrick, 1990)'
_diffrn_ambient_temperature 293(2)
_diffrn_detector_area_resol_mean 0
_diffrn_measured_fraction_theta_full 0.999
_diffrn_measured_fraction_theta_max 0.999
_diffrn_measurement_device_type 'Bruker P4'
_diffrn_measurement_method '\w scans'
_diffrn_radiation_monochromator graphite
_diffrn_radiation_source 'fine-focus sealed tube'
_diffrn_radiation_type MoK\a
_diffrn_radiation_wavelength 0.71073
_diffrn_reflns_av_R_equivalents 0.0389
_diffrn_reflns_av_sigmaI/netI 0.0442
_diffrn_reflns_limit_h_max 29
_diffrn_reflns_limit_h_min -28
_diffrn_reflns_limit_k_max 11
_diffrn_reflns_limit_k_min -11
_diffrn_reflns_limit_l_max 20
_diffrn_reflns_limit_l_min -20
_diffrn_reflns_number 13232
_diffrn_reflns_theta_full 27.88
_diffrn_reflns_theta_max 27.88
_diffrn_reflns_theta_min 1.84
_diffrn_standards_decay_% 0
_diffrn_standards_interval_count 0
_diffrn_standards_interval_time 0
_diffrn_standards_number 0
_exptl_absorpt_coefficient_mu 4.808
_exptl_absorpt_correction_T_max 0.4782
_exptl_absorpt_correction_T_min 0.3264
_exptl_absorpt_correction_type multi-scan
_exptl_absorpt_process_details SADABS
_exptl_crystal_colour GREEN
_exptl_crystal_density_diffrn 2.482
_exptl_crystal_density_method 'not measured'
_exptl_crystal_description BLOCK
_exptl_crystal_F_000 2144
_exptl_crystal_size_max 0.30
_exptl_crystal_size_mid 0.20
_exptl_crystal_size_min 0.18
_refine_diff_density_max 1.082
_refine_diff_density_min -0.649
_refine_diff_density_rms 0.144
_refine_ls_extinction_method none
_refine_ls_goodness_of_fit_ref 0.967
_refine_ls_hydrogen_treatment mixed
_refine_ls_matrix_type full
_refine_ls_number_parameters 256
_refine_ls_number_reflns 3522
_refine_ls_number_restraints 18
_refine_ls_restrained_S_all 2.397
_refine_ls_R_factor_all 0.0249
_refine_ls_R_factor_gt 0.0206
_refine_ls_shift/su_max 0.000
_refine_ls_shift/su_mean 0.000
_refine_ls_structure_factor_coef Fsqd
_refine_ls_weighting_details 'calc w=1/[\s^2^(Fo^2^)+(0.0211P)^2^+0.0000P] where P=(Fo^2^+2Fc^2^)/3'
_refine_ls_weighting_scheme calc
_refine_ls_wR_factor_gt 0.0493
_refine_ls_wR_factor_ref 0.0500
_reflns_number_gt 2833
_reflns_number_total 3522
_reflns_threshold_expression >2sigma(I)
_cod_data_source_file c2dt30277b.txt
_cod_data_source_block 2
_cod_depositor_comments
;
The following automatic conversions were performed:

'_symmetry_cell_setting' value 'Monoclinic' changed to 'monoclinic'
according to /home/saulius/struct/CIF-dictionaries/cif_core.dic
dictionary named 'cif_core.dic' version 2.4.1 from
2010-06-29.

'_exptl_absorpt_correction_type' value 'MULTI-SCAN'
changed to 'multi-scan' according to
/home/saulius/struct/CIF-dictionaries/cif_core.dic dictionary named
'cif_core.dic' version 2.4.1 from 2010-06-29.

Automatic conversion script
Id: cif_fix_values 1891 2012-01-12 08:04:46Z andrius 
;
_cod_original_sg_symbol_H-M C2/c
_cod_database_code 7019378

loop_
_symmetry_equiv_pos_as_xyz
'x, y, z'
'-x, y, -z+1/2'
'x+1/2, y+1/2, z'
'-x+1/2, y+1/2, -z+1/2'
'-x, -y, -z'
'x, -y, z-1/2'
'-x+1/2, -y+1/2, -z'
'x+1/2, -y+1/2, z-1/2'

loop_
_atom_site_label
_atom_site_type_symbol
_atom_site_fract_x
_atom_site_fract_y
_atom_site_fract_z
_atom_site_U_iso_or_equiv
_atom_site_adp_type
_atom_site_occupancy
_atom_site_symmetry_multiplicity
_atom_site_calc_flag
_atom_site_refinement_flags
O7 O 0.1831(2) 0.3653(6) -0.1348(4) 0.0172(13) Uani 1 1 d .
N2 N -0.0220(3) -0.3196(7) 0.0020(5) 0.0155(15) Uani 1 1 d .
H2 H -0.0412 -0.3745 0.0334 0.019 Uiso 1 1 calc R
O12 O 0.2597(3) 0.6374(6) 0.1154(4) 0.0198(14) Uani 1 1 d D
O9 O 0.0926(3) -0.2176(7) -0.2291(4) 0.0224(14) Uani 1 1 d D
O8 O 0.0836(2) 0.4351(6) -0.1187(4) 0.0185(13) Uani 1 1 d .
O6 O 0.1620(3) 0.6277(6) -0.0982(4) 0.0194(13) Uani 1 1 d .
O1 O 0.1415(2) -0.0700(6) 0.2816(3) 0.0178(12) Uani 1 1 d .
O2 O 0.2102(2) -0.1806(6) 0.2221(4) 0.0151(12) Uani 1 1 d .
C9 C 0.1582(3) -0.1219(8) 0.2147(5) 0.0118(16) Uani 1 1 d .
Sm1 Sm 0.252929(17) 0.35901(4) 0.11753(3) 0.00844(13) Uani 1 1 d .
Ni2 Ni 0.0000 -0.20622(16) -0.2500 0.0162(3) Uani 1 2 d S
O3 O 0.1879(2) 0.1462(5) 0.1391(4) 0.0127(12) Uani 1 1 d .
O5 O 0.1645(2) 0.4241(6) 0.0096(3) 0.0133(11) Uani 1 1 d .
O10 O 0.0000 0.0360(11) -0.2500 0.040(3) Uani 1 2 d SD
O4 O 0.2029(2) 0.1110(5) 0.0042(3) 0.0117(12) Uani 1 1 d .
C8 C 0.1158(3) -0.1260(8) 0.1259(5) 0.0111(16) Uani 1 1 d .
C4 C 0.0437(4) -0.1655(8) -0.0419(5) 0.0140(17) Uani 1 1 d .
O13 O 0.1782(3) 0.4576(7) 0.2025(4) 0.0191(13) Uani 1 1 d D
C5 C -0.0375(4) -0.2996(9) -0.0851(6) 0.0191(18) Uani 1 1 d .
H5 H -0.0716 -0.3442 -0.1206 0.023 Uiso 1 1 calc R
C6 C 0.0299(3) -0.2372(9) 0.0326(5) 0.0139(17) Uani 1 1 d .
C3 C 0.0936(3) -0.0659(9) -0.0320(5) 0.0137(17) Uani 1 1 d .
H3 H 0.1027 -0.0150 -0.0804 0.016 Uiso 1 1 calc R
N1 N 0.0011(3) -0.2088(7) -0.1162(4) 0.0168(15) Uani 1 1 d .
C1 C 0.1765(3) 0.0750(8) 0.0660(5) 0.0105(15) Uani 1 1 d U
C2 C 0.1288(3) -0.0452(8) 0.0519(5) 0.0104(16) Uani 1 1 d .
C7 C 0.0661(3) -0.2223(9) 0.1165(5) 0.0134(17) Uani 1 1 d .
H7 H 0.0573 -0.2750 0.1645 0.016 Uiso 1 1 calc R
O11 O 0.0000 -0.4458(10) -0.2500 0.037(3) Uani 1 2 d SD
S1 S 0.14848(8) 0.4638(2) -0.08505(13) 0.0101(4) Uani 1 1 d .
H12A H 0.240(3) 0.677(7) 0.148(4) 0.012 Uiso 1 1 d D
H11A H 0.023(3) -0.502(7) -0.214(4) 0.012 Uiso 1 1 d D
H9A H 0.109(3) -0.130(4) -0.231(4) 0.012 Uiso 1 1 d D
H9B H 0.112(3) -0.262(7) -0.183(3) 0.012 Uiso 1 1 d D
H12B H 0.280(3) 0.704(6) 0.096(5) 0.012 Uiso 1 1 d D
H13A H 0.163(3) 0.378(5) 0.221(4) 0.012 Uiso 1 1 d D
H13B H 0.186(3) 0.519(6) 0.246(3) 0.012 Uiso 1 1 d D
H10A H 0.0348(19) 0.074(9) -0.238(6) 0.012 Uiso 1 1 d D

loop_
_atom_site_aniso_label
_atom_site_aniso_U_11
_atom_site_aniso_U_22
_atom_site_aniso_U_33
_atom_site_aniso_U_23
_atom_site_aniso_U_13
_atom_site_aniso_U_12
O7 0.020(3) 0.021(3) 0.009(3) -0.002(2) 0.000(2) 0.011(2)
N2 0.015(3) 0.015(3) 0.016(4) 0.003(3) 0.001(3) -0.005(3)
O12 0.022(3) 0.010(3) 0.031(4) -0.003(3) 0.013(3) -0.002(2)
O9 0.029(4) 0.018(3) 0.015(4) 0.004(3) -0.007(3) -0.010(3)
O8 0.009(3) 0.027(3) 0.017(3) 0.008(3) -0.003(2) -0.004(2)
O6 0.023(3) 0.012(3) 0.021(3) 0.003(2) -0.001(3) -0.004(2)
O1 0.025(3) 0.019(3) 0.010(3) 0.000(3) 0.005(2) 0.008(3)
O2 0.015(3) 0.021(3) 0.009(3) 0.000(2) 0.001(2) 0.002(2)
C9 0.017(4) 0.008(4) 0.011(4) 0.002(3) 0.005(3) -0.004(3)
Sm1 0.0094(2) 0.0092(2) 0.0066(2) 0.00028(16) 0.00161(15) -0.00037(15)
Ni2 0.0223(8) 0.0116(7) 0.0110(8) 0.000 -0.0045(6) 0.000
O3 0.017(3) 0.013(3) 0.009(3) -0.002(2) 0.003(2) -0.005(2)
O5 0.013(3) 0.019(3) 0.008(3) 0.004(2) 0.002(2) 0.003(2)
O10 0.071(8) 0.017(5) 0.040(7) 0.000 0.031(7) 0.000
O4 0.011(3) 0.016(3) 0.009(3) 0.002(2) 0.003(2) -0.001(2)
C8 0.013(4) 0.012(4) 0.009(4) 0.001(3) 0.003(3) 0.002(3)
C4 0.014(4) 0.014(4) 0.013(4) 0.000(3) 0.000(3) -0.001(3)
O13 0.023(3) 0.021(3) 0.014(3) -0.005(3) 0.006(3) 0.001(3)
C5 0.015(4) 0.019(4) 0.021(5) 0.002(4) 0.000(4) -0.004(3)
C6 0.011(4) 0.014(4) 0.018(5) 0.003(3) 0.005(3) -0.002(3)
C3 0.019(4) 0.014(4) 0.009(4) 0.002(3) 0.005(3) -0.003(3)
N1 0.018(4) 0.018(3) 0.012(4) 0.001(3) -0.002(3) -0.007(3)
C1 0.011(4) 0.010(3) 0.011(4) 0.005(3) 0.001(3) 0.006(3)
C2 0.012(4) 0.011(4) 0.009(4) 0.000(3) 0.002(3) -0.001(3)
C7 0.014(4) 0.013(4) 0.014(5) 0.000(3) 0.005(3) -0.001(3)
O11 0.047(6) 0.009(4) 0.035(6) 0.000 -0.033(5) 0.000
S1 0.0093(9) 0.0111(9) 0.0098(10) 0.0013(8) 0.0016(8) 0.0004(7)

loop_
_atom_type_symbol
_atom_type_description
_atom_type_scat_dispersion_real
_atom_type_scat_dispersion_imag
_atom_type_scat_source
C C 0.0033 0.0016 'International Tables Vol C Tables 4.2.6.8 and 6.1.1.4'
H H 0.0000 0.0000 'International Tables Vol C Tables 4.2.6.8 and 6.1.1.4'
N N 0.0061 0.0033 'International Tables Vol C Tables 4.2.6.8 and 6.1.1.4'
O O 0.0106 0.0060 'International Tables Vol C Tables 4.2.6.8 and 6.1.1.4'
Sm Sm -0.1638 3.4418 'International Tables Vol C Tables 4.2.6.8 and 6.1.1.4'
Ni Ni 0.3393 1.1124 'International Tables Vol C Tables 4.2.6.8 and 6.1.1.4'
S S 0.1246 0.1234 'International Tables Vol C Tables 4.2.6.8 and 6.1.1.4'

loop_
_geom_angle_atom_site_label_1
_geom_angle_atom_site_label_2
_geom_angle_atom_site_label_3
_geom_angle
_geom_angle_site_symmetry_1
_geom_angle_site_symmetry_3
S1 O7 Sm1 141.2(3) . 7
C5 N2 C6 107.7(6) . .
C5 N2 H2 126.1 . .
C6 N2 H2 126.1 . .
Sm1 O12 H12A 111(4) . .
Sm1 O12 H12B 137(4) . .
H12A O12 H12B 111(4) . .
Ni2 O9 H9A 113(5) . .
Ni2 O9 H9B 120(5) . .
H9A O9 H9B 107(4) . .
C9 O1 Sm1 90.6(5) . 4_545
C9 O2 Sm1 98.3(5) . 4_545
O1 C9 O2 120.4(7) . .
O1 C9 C8 121.1(7) . .
O2 C9 C8 118.3(7) . .
O1 C9 Sm1 63.9(4) . 4_545
O2 C9 Sm1 56.5(4) . 4_545
C8 C9 Sm1 174.2(5) . 4_545
O4 Sm1 O5 81.40(17) 7 .
O4 Sm1 O7 79.80(18) 7 7
O5 Sm1 O7 131.73(18) . 7
O4 Sm1 O12 80.73(18) 7 .
O5 Sm1 O12 78.67(19) . .
O7 Sm1 O12 139.96(19) 7 .
O4 Sm1 O3 125.22(17) 7 .
O5 Sm1 O3 80.06(17) . .
O7 Sm1 O3 75.52(19) 7 .
O12 Sm1 O3 143.04(18) . .
O4 Sm1 O2 135.86(18) 7 4
O5 Sm1 O2 142.12(17) . 4
O7 Sm1 O2 73.20(18) 7 4
O12 Sm1 O2 98.18(19) . 4
O3 Sm1 O2 80.86(17) . 4
O4 Sm1 O13 147.59(18) 7 .
O5 Sm1 O13 74.17(18) . .
O7 Sm1 O13 132.54(19) 7 .
O12 Sm1 O13 73.91(19) . .
O3 Sm1 O13 71.37(18) . .
O2 Sm1 O13 68.81(18) 4 .
O4 Sm1 O1 87.73(17) 7 4
O5 Sm1 O1 151.89(17) . 4
O7 Sm1 O1 70.58(17) 7 4
O12 Sm1 O1 74.02(19) . 4
O3 Sm1 O1 126.65(17) . 4
O2 Sm1 O1 50.71(16) 4 4
O13 Sm1 O1 103.96(18) . 4
O4 Sm1 O4 76.50(17) 7 .
O5 Sm1 O4 65.01(16) . .
O7 Sm1 O4 67.49(17) 7 .
O12 Sm1 O4 139.33(19) . .
O3 Sm1 O4 48.96(16) . .
O2 Sm1 O4 121.57(15) 4 .
O13 Sm1 O4 110.67(17) . .
O1 Sm1 O4 137.10(15) 4 .
O4 Sm1 C9 112.21(19) 7 4
O5 Sm1 C9 157.32(18) . 4
O7 Sm1 C9 70.19(19) 7 4
O12 Sm1 C9 85.6(2) . 4
O3 Sm1 C9 104.08(19) . 4
O2 Sm1 C9 25.27(18) 4 4
O13 Sm1 C9 85.9(2) . 4
O1 Sm1 C9 25.44(17) 4 4
O4 Sm1 C9 134.29(17) . 4
O4 Sm1 Sm1 42.63(12) 7 7
O5 Sm1 Sm1 67.67(12) . 7
O7 Sm1 Sm1 68.40(13) 7 7
O12 Sm1 Sm1 115.85(15) . 7
O3 Sm1 Sm1 82.71(12) . 7
O2 Sm1 Sm1 140.89(12) 4 7
O13 Sm1 Sm1 136.86(14) . 7
O1 Sm1 Sm1 119.18(11) 4 7
O4 Sm1 Sm1 33.87(10) . 7
C9 Sm1 Sm1 134.66(14) 4 7
O11 Ni2 O9 87.27(16) . .
O11 Ni2 O9 87.27(16) . 2_554
O9 Ni2 O9 174.5(3) . 2_554
O11 Ni2 N1 89.39(18) . 2_554
O9 Ni2 N1 87.1(2) . 2_554
O9 Ni2 N1 92.9(2) 2_554 2_554
O11 Ni2 N1 89.39(18) . .
O9 Ni2 N1 92.9(2) . .
O9 Ni2 N1 87.1(2) 2_554 .
N1 Ni2 N1 178.8(4) 2_554 .
O11 Ni2 O10 180.000(1) . .
O9 Ni2 O10 92.73(16) . .
O9 Ni2 O10 92.73(16) 2_554 .
N1 Ni2 O10 90.61(18) 2_554 .
N1 Ni2 O10 90.61(18) . .
C1 O3 Sm1 104.8(4) . .
S1 O5 Sm1 137.8(3) . .
Ni2 O10 H10A 113(6) . .
C1 O4 Sm1 171.6(5) . 7
C1 O4 Sm1 84.6(4) . .
Sm1 O4 Sm1 103.50(17) 7 .
C7 C8 C2 120.9(7) . .
C7 C8 C9 117.3(7) . .
C2 C8 C9 121.6(7) . .
N1 C4 C3 131.2(7) . .
N1 C4 C6 109.1(7) . .
C3 C4 C6 119.7(7) . .
Sm1 O13 H13A 105(5) . .
Sm1 O13 H13B 125(5) . .
H13A O13 H13B 106(4) . .
N2 C5 N1 113.1(7) . .
N2 C5 H5 123.5 . .
N1 C5 H5 123.5 . .
N2 C6 C7 131.7(7) . .
N2 C6 C4 105.6(7) . .
C7 C6 C4 122.7(7) . .
C2 C3 C4 118.1(7) . .
C2 C3 H3 120.9 . .
C4 C3 H3 120.9 . .
C5 N1 C4 104.5(7) . .
C5 N1 Ni2 120.1(6) . .
C4 N1 Ni2 133.3(5) . .
O3 C1 O4 121.3(7) . .
O3 C1 C2 118.2(6) . .
O4 C1 C2 120.4(7) . .
C3 C2 C8 121.1(7) . .
C3 C2 C1 119.1(7) . .
C8 C2 C1 119.5(7) . .
C8 C7 C6 117.4(7) . .
C8 C7 H7 121.3 . .
C6 C7 H7 121.3 . .
Ni2 O11 H11A 125(5) . .
O6 S1 O8 109.5(3) . .
O6 S1 O5 110.3(3) . .
O8 S1 O5 109.0(3) . .
O6 S1 O7 109.0(3) . .
O8 S1 O7 108.8(3) . .
O5 S1 O7 110.1(3) . .

loop_
_geom_bond_atom_site_label_1
_geom_bond_atom_site_label_2
_geom_bond_distance
_geom_bond_site_symmetry_2
O7 S1 1.479(5) .
O7 Sm1 2.394(5) 7
N2 C5 1.331(10) .
N2 C6 1.369(9) .
N2 H2 0.8600 .
O12 Sm1 2.397(5) .
O12 H12A 0.82(2) .
O12 H12B 0.83(2) .
O9 Ni2 2.059(6) .
O9 H9A 0.84(2) .
O9 H9B 0.84(2) .
O8 S1 1.474(5) .
O6 S1 1.464(5) .
O1 C9 1.261(9) .
O1 Sm1 2.636(6) 4_545
O2 C9 1.266(9) .
O2 Sm1 2.472(5) 4_545
C9 C8 1.501(11) .
C9 Sm1 2.935(8) 4_545
Sm1 O4 2.336(5) 7
Sm1 O5 2.387(5) .
Sm1 O7 2.394(5) 7
Sm1 O3 2.417(5) .
Sm1 O2 2.472(5) 4
Sm1 O13 2.510(5) .
Sm1 O1 2.636(6) 4
Sm1 O4 2.839(5) .
Sm1 C9 2.935(8) 4
Sm1 Sm1 4.0760(12) 7
Ni2 O11 2.058(8) .
Ni2 O9 2.059(6) 2_554
Ni2 N1 2.070(7) 2_554
Ni2 N1 2.070(7) .
Ni2 O10 2.080(9) .
O3 C1 1.265(9) .
O5 S1 1.475(5) .
O10 H10A 0.84(2) .
O4 C1 1.273(8) .
O4 Sm1 2.336(5) 7
C8 C7 1.380(10) .
C8 C2 1.426(10) .
C4 N1 1.387(10) .
C4 C3 1.401(10) .
C4 C6 1.404(10) .
O13 H13A 0.84(2) .
O13 H13B 0.84(2) .
C5 N1 1.339(10) .
C5 H5 0.9300 .
C6 C7 1.387(10) .
C3 C2 1.383(10) .
C3 H3 0.9300 .
C1 C2 1.479(10) .
C7 H7 0.9300 .
O11 H11A 0.83(2) .
